data_2104712
loop_
_publ_author_name
'Ye, Heng-Yun'
'Chen, Li-Zhuang'
'Xiong, Ren-Gen'

_publ_section_title
;
 Reversible phase transition of pyridinium-3-carboxylic acid
 perchlorate
;
_journal_coeditor_code HW5007
_journal_issue 3
_journal_name_full 'Acta Crystallographica Section B'
_journal_page_first 387
_journal_page_last 395
_journal_paper_doi 10.1107/S0108768110001576
_journal_volume 66
_journal_year 2010
_chemical_formula_moiety 'C6 H6 N O2, Cl O4 '
_chemical_formula_sum 'C6 H6 Cl N O6'
_chemical_formula_weight 223.57
_chemical_name_systematic
;
 ?
;
_space_group_IT_number 14
_symmetry_cell_setting monoclinic
_symmetry_space_group_name_Hall '-P 2ybc'
_symmetry_space_group_name_H-M 'P 1 21/c 1'
_atom_sites_solution_hydrogens difmap
_atom_sites_solution_primary direct
_atom_sites_solution_secondary difmap
_audit_creation_method SHELXL-97
_cell_angle_alpha 90.00
_cell_angle_beta 112.717(12)
_cell_angle_gamma 90.00
_cell_formula_units_Z 4
_cell_length_a 7.400(7)
_cell_length_b 16.996(13)
_cell_length_c 7.865(7)
_cell_measurement_reflns_used 2128
_cell_measurement_temperature 298(2)
_cell_measurement_theta_max 27.5087
_cell_measurement_theta_min 3.6913
_cell_volume 912.4(14)
_computing_cell_refinement 'crystalclear (Rigaku, 2005)'
_computing_data_collection 'crystalclear (Rigaku, 2005)'
_computing_data_reduction 'crystalclear (Rigaku, 2005)'
_computing_molecular_graphics 'SHELXtl (Sheldrick, 2008); diamond (Brandenburg & Putz, 2005)'
_computing_publication_material 'SHELXtl (Sheldrick, 2008)'
_computing_structure_refinement 'SHELXtl (Sheldrick, 2008)'
_computing_structure_solution 'SHELXtl (Sheldrick, 2008)'
_diffrn_ambient_temperature 298(2)
_diffrn_detector_area_resol_mean 28.5714
_diffrn_measured_fraction_theta_full 0.989
_diffrn_measured_fraction_theta_max 0.989
_diffrn_measurement_device_type 'Saturn724+ (4x4 bin mode)'
_diffrn_measurement_method CCD_Profile_fitting
_diffrn_radiation_monochromator graphite
_diffrn_radiation_source 'Rotating anode target'
_diffrn_radiation_type MoK\a
_diffrn_radiation_wavelength 0.71073
_diffrn_reflns_av_R_equivalents 0.0332
_diffrn_reflns_av_sigmaI/netI 0.0249
_diffrn_reflns_limit_h_max 9
_diffrn_reflns_limit_h_min -9
_diffrn_reflns_limit_k_max 22
_diffrn_reflns_limit_k_min -21
_diffrn_reflns_limit_l_max 10
_diffrn_reflns_limit_l_min -10
_diffrn_reflns_number 9560
_diffrn_reflns_theta_full 27.52
_diffrn_reflns_theta_max 27.52
_diffrn_reflns_theta_min 3.69
_exptl_absorpt_coefficient_mu 0.423
_exptl_absorpt_correction_T_max 1.0000
_exptl_absorpt_correction_T_min 0.8666
_exptl_absorpt_correction_type multi-scan
_exptl_absorpt_process_details 'crystalclear (Rigaku, 2005)'
_exptl_crystal_colour colorless
_exptl_crystal_density_diffrn 1.627
_exptl_crystal_density_method 'not measured'
_exptl_crystal_description block
_exptl_crystal_F_000 456
_exptl_crystal_size_max 0.45
_exptl_crystal_size_mid 0.40
_exptl_crystal_size_min 0.40
_refine_diff_density_max 0.642
_refine_diff_density_min -0.482
_refine_ls_extinction_method none
_refine_ls_goodness_of_fit_ref 1.062
_refine_ls_hydrogen_treatment constr
_refine_ls_matrix_type full
_refine_ls_number_parameters 141
_refine_ls_number_reflns 2075
_refine_ls_number_restraints 0
_refine_ls_restrained_S_all 1.062
_refine_ls_R_factor_all 0.0861
_refine_ls_R_factor_gt 0.0767
_refine_ls_shift/su_max 0.001
_refine_ls_shift/su_mean 0.000
_refine_ls_structure_factor_coef Fsqd
_refine_ls_weighting_details 'calc w=1/[\s^2^(Fo^2^)+(0.1194P)^2^+0.9244P] where P=(Fo^2^+2Fc^2^)/3'
_refine_ls_weighting_scheme calc
_refine_ls_wR_factor_gt 0.2060
_refine_ls_wR_factor_ref 0.2155
_reflns_number_gt 1803
_reflns_number_total 2075
_reflns_threshold_expression >2sigma(I)
_cod_data_source_file hw5007.cif
_cod_data_source_block 298K
_cod_depositor_comments
;
The following automatic conversions were performed:
'_exptl_absorpt_correction_type' value 'Multi-scan' changed to
'multi-scan' according to
'/home/saulius/struct/CIF-dictionaries/cif_core.dic' dictionary named
'cif_core.dic' version 2.4.1 from 2010-06-29.

Automatic conversion script
Id: cif_fix_enum 1527 2010-12-29 10:47:43Z saulius 
;
_cod_original_cell_volume 912.4(13)
_cod_original_sg_symbol_H-M 'p 21/c'
_cod_database_code 2104712

loop_
_symmetry_equiv_pos_as_xyz
'x, y, z'
'-x, y+1/2, -z+1/2'
'-x, -y, -z'
'x, -y-1/2, z-1/2'

loop_
_atom_site_type_symbol
_atom_site_label
_atom_site_fract_x
_atom_site_fract_y
_atom_site_fract_z
_atom_site_U_iso_or_equiv
_atom_site_adp_type
_atom_site_calc_flag
_atom_site_refinement_flags
_atom_site_occupancy
_atom_site_disorder_assembly
_atom_site_disorder_group
Cl Cl1 -0.07890(12) 0.36492(5) 0.31739(12) 0.0493(3) Uani d P 0.809(3) A 1
O O3 -0.2091(11) 0.3625(3) 0.4044(10) 0.115(2) Uani d P 0.809(3) A 1
O O4 0.1273(7) 0.3717(3) 0.4272(8) 0.1095(18) Uani d P 0.809(3) A 1
O O5 -0.0904(7) 0.29102(19) 0.2180(7) 0.0772(12) Uani d P 0.809(3) A 1
O O6 -0.1273(6) 0.4266(2) 0.1851(5) 0.0665(9) Uani d P 0.809(3) A 1
Cl Cl1' -0.07890(12) 0.36492(5) 0.31739(12) 0.0493(3) Uani d P 0.191(3) A 2
O O3' -0.287(5) 0.3608(12) 0.265(4) 0.115(2) Uani d P 0.191(3) A 2
O O4' 0.007(3) 0.4248(15) 0.476(3) 0.1095(18) Uani d P 0.191(3) A 2
O O5' 0.010(3) 0.2974(8) 0.419(3) 0.0772(12) Uani d P 0.191(3) A 2
O O6' -0.014(3) 0.3885(9) 0.181(2) 0.0665(9) Uani d P 0.191(3) A 2
O O1 0.3348(5) 0.24826(18) 0.3296(7) 0.0954(13) Uani d . 1 . .
H H1 0.2401 0.2697 0.3396 0.143 Uiso calc R 1 . .
O O2 0.1894(4) 0.13874(17) 0.3663(5) 0.0659(8) Uani d . 1 . .
N N1 0.7823(4) 0.12861(16) 0.2836(4) 0.0462(7) Uani d . 1 . .
H H1A 0.8828 0.1541 0.2837 0.055 Uiso calc R 1 . .
C C1 0.7783(5) 0.0514(2) 0.2604(5) 0.0549(9) Uani d . 1 . .
H H1B 0.8827 0.0260 0.2459 0.066 Uiso calc R 1 . .
C C2 0.6198(6) 0.0092(2) 0.2579(6) 0.0578(9) Uani d . 1 . .
H H2A 0.6142 -0.0450 0.2398 0.069 Uiso calc R 1 . .
C C3 0.4684(5) 0.0483(2) 0.2828(5) 0.0504(8) Uani d . 1 . .
H H3A 0.3602 0.0206 0.2830 0.060 Uiso calc R 1 . .
C C4 0.4783(4) 0.12927(18) 0.3074(4) 0.0393(7) Uani d . 1 . .
C C5 0.6393(4) 0.16891(19) 0.3068(4) 0.0413(7) Uani d . 1 . .
H H5A 0.6485 0.2232 0.3223 0.050 Uiso calc R 1 . .
C C6 0.3171(5) 0.1718(2) 0.3367(6) 0.0536(9) Uani d . 1 . .

loop_
_atom_site_aniso_label
_atom_site_aniso_U_11
_atom_site_aniso_U_22
_atom_site_aniso_U_33
_atom_site_aniso_U_12
_atom_site_aniso_U_13
_atom_site_aniso_U_23
Cl1 0.0475(5) 0.0411(5) 0.0588(5) 0.0017(3) 0.0199(4) 0.0053(3)
O3 0.185(6) 0.081(3) 0.147(5) -0.008(3) 0.140(6) -0.009(3)
O4 0.070(3) 0.123(4) 0.099(3) -0.001(3) -0.007(3) -0.001(3)
O5 0.095(3) 0.0398(17) 0.117(3) 0.0044(17) 0.063(3) -0.0044(18)
O6 0.080(2) 0.0473(18) 0.070(2) 0.0047(15) 0.0264(19) 0.0086(15)
Cl1' 0.0475(5) 0.0411(5) 0.0588(5) 0.0017(3) 0.0199(4) 0.0053(3)
O3' 0.185(6) 0.081(3) 0.147(5) -0.008(3) 0.140(6) -0.009(3)
O4' 0.070(3) 0.123(4) 0.099(3) -0.001(3) -0.007(3) -0.001(3)
O5' 0.095(3) 0.0398(17) 0.117(3) 0.0044(17) 0.063(3) -0.0044(18)
O6' 0.080(2) 0.0473(18) 0.070(2) 0.0047(15) 0.0264(19) 0.0086(15)
O1 0.075(2) 0.0540(18) 0.186(4) 0.0194(15) 0.083(3) 0.012(2)
O2 0.0399(13) 0.0783(19) 0.091(2) 0.0059(12) 0.0379(14) 0.0127(15)
N1 0.0327(12) 0.0521(16) 0.0604(16) -0.0012(10) 0.0252(12) 0.0024(12)
C1 0.0459(17) 0.059(2) 0.067(2) 0.0127(15) 0.0299(16) 0.0007(17)
C2 0.062(2) 0.0388(17) 0.078(2) 0.0003(15) 0.034(2) -0.0045(17)
C3 0.0424(16) 0.0457(18) 0.064(2) -0.0100(13) 0.0221(15) -0.0021(15)
C4 0.0282(13) 0.0424(16) 0.0478(15) 0.0004(11) 0.0150(11) 0.0028(12)
C5 0.0340(14) 0.0415(16) 0.0511(16) -0.0009(11) 0.0195(12) 0.0036(13)
C6 0.0344(16) 0.057(2) 0.075(2) 0.0090(14) 0.0271(16) 0.0074(17)

loop_
_atom_type_symbol
_atom_type_description
_atom_type_scat_dispersion_real
_atom_type_scat_dispersion_imag
_atom_type_scat_source
C C 0.0033 0.0016 'International Tables Vol C Tables 4.2.6.8 and 6.1.1.4'
H H 0.0000 0.0000 'International Tables Vol C Tables 4.2.6.8 and 6.1.1.4'
N N 0.0061 0.0033 'International Tables Vol C Tables 4.2.6.8 and 6.1.1.4'
O O 0.0106 0.0060 'International Tables Vol C Tables 4.2.6.8 and 6.1.1.4'
Cl Cl 0.1484 0.1585 'International Tables Vol C Tables 4.2.6.8 and 6.1.1.4'

loop_
_geom_angle_atom_site_label_1
_geom_angle_atom_site_label_2
_geom_angle_atom_site_label_3
_geom_angle_site_symmetry_1
_geom_angle_site_symmetry_3
_geom_angle
_geom_angle_publ_flag
O3 Cl1 O6 . . 111.0(3) ?
O3 Cl1 O4 . . 119.1(4) ?
O6 Cl1 O4 . . 106.8(3) ?
O3 Cl1 O5 . . 109.3(3) ?
O6 Cl1 O5 . . 107.2(2) ?
O4 Cl1 O5 . . 102.6(3) ?
C6 O1 H1 . . 109.5 ?
C1 N1 C5 . . 123.5(3) ?
C1 N1 H1A . . 118.2 ?
C5 N1 H1A . . 118.2 ?
N1 C1 C2 . . 119.7(3) ?
N1 C1 H1B . . 120.1 ?
C2 C1 H1B . . 120.1 ?
C1 C2 C3 . . 118.9(3) ?
C1 C2 H2A . . 120.6 ?
C3 C2 H2A . . 120.6 ?
C2 C3 C4 . . 119.8(3) ?
C2 C3 H3A . . 120.1 ?
C4 C3 H3A . . 120.1 ?
C5 C4 C3 . . 119.1(3) ?
C5 C4 C6 . . 120.8(3) ?
C3 C4 C6 . . 120.1(3) ?
N1 C5 C4 . . 119.1(3) ?
N1 C5 H5A . . 120.5 ?
C4 C5 H5A . . 120.5 ?
O2 C6 O1 . . 125.0(3) ?
O2 C6 C4 . . 122.8(4) ?
O1 C6 C4 . . 112.1(3) ?

loop_
_geom_bond_atom_site_label_1
_geom_bond_atom_site_label_2
_geom_bond_site_symmetry_2
_geom_bond_distance
_geom_bond_publ_flag
Cl1 O3 . 1.381(5) ?
Cl1 O6 . 1.422(4) ?
Cl1 O4 . 1.438(5) ?
Cl1 O5 . 1.464(4) ?
O1 C6 . 1.309(5) ?
O1 H1 . 0.8200 ?
O2 C6 . 1.197(4) ?
N1 C1 . 1.324(5) ?
N1 C5 . 1.331(4) ?
N1 H1A . 0.8600 ?
C1 C2 . 1.369(5) ?
C1 H1B . 0.9300 ?
C2 C3 . 1.380(5) ?
C2 H2A . 0.9300 ?
C3 C4 . 1.387(5) ?
C3 H3A . 0.9300 ?
C4 C5 . 1.371(4) ?
C4 C6 . 1.487(4) ?
C5 H5A . 0.9300 ?

loop_
_geom_hbond_atom_site_label_D
_geom_hbond_atom_site_label_H
_geom_hbond_atom_site_label_A
_geom_hbond_site_symmetry_A
_geom_hbond_distance_DH
_geom_hbond_distance_HA
_geom_hbond_distance_DA
_geom_hbond_angle_DHA
O1 H1 O4 . 0.82 2.15 2.874(7) 147.2
O1 H1 O5 . 0.82 2.28 3.011(6) 147.8
N1 H1A O2 1_655 0.86 2.12 2.831(4) 139.5
N1 H1A O5 1_655 0.86 2.41 3.024(5) 129.0
C1 H1B O6 2_645 0.93 2.38 3.240(5) 153.7
C3 H3A O6 2_545 0.93 2.43 3.349(5) 168.0
C5 H5A O3 1_655 0.93 2.57 3.465(6) 161.7
